data_1100102
loop_
_publ_author_name
'Buchmeier, W.'
'Engelen, B.'
'M\"uller, H.'

_publ_section_title
;
 Kristallstruktur von MgSO~3~ * H~2~O
;
_journal_issue 2
_journal_name_full 'Zeitschrift f\"ur Naturforschung B'
_journal_page_first 131
_journal_page_last 134
_journal_paper_doi 10.1515/znb-1998-0201
_journal_volume 53
_journal_year 1998
_chemical_formula_structural 'Mg (S O3) (H2 O)'
_chemical_formula_sum 'H2 Mg O4 S'
_chemical_name_systematic 'Magnesium sulfate(IV) hydrate'
_space_group_IT_number 14
_symmetry_cell_setting monoclinic
_symmetry_Int_Tables_number 14
_symmetry_space_group_name_Hall '-P 2yn'
_symmetry_space_group_name_H-M 'P 1 21/n 1'
_cell_angle_alpha 90
_cell_angle_beta 90.49(3)
_cell_angle_gamma 90
_cell_formula_units_Z 4
_cell_length_a 4.699(1)
_cell_length_b 12.751(3)
_cell_length_c 5.618(1)
_cell_volume 336.6
_database_code_amcsd 0018266
_cod_database_code 1100102

loop_
_symmetry_equiv_pos_as_xyz
x,y,z
1/2+x,1/2-y,1/2+z
-x,-y,-z
1/2-x,1/2+y,1/2-z

loop_
_atom_site_label
_atom_site_type_symbol
_atom_site_symmetry_multiplicity
_atom_site_Wyckoff_symbol
_atom_site_fract_x
_atom_site_fract_y
_atom_site_fract_z
_atom_site_occupancy
_atom_site_attached_hydrogens
_atom_site_calc_flag
S1 S4+ 4 e 0.4243(2) 0.38783(9) 0.6777(2) 1. 0 d
Mg1 Mg2+ 4 e 0.3476(3) 0.26920(13) 0.1767(3) 1. 0 d
O1 O2- 4 e 0.5594(6) 0.3262(3) 0.4700(6) 1. 0 d
O2 O2- 4 e 0.0600(6) 0.1735(3) 0.3865(6) 1. 0 d
O3 O2- 4 e 0.6163(7) 0.1408(3) 0.1759(6) 1. 0 d
O4 O2- 4 e 0.0644(7) 0.3956(3) 0.1731(6) 1. 0 d
H1 H1+ 4 ? -1. -1. -1. 2. 0 dum

loop_
_atom_type_symbol
_atom_type_oxidation_number
S4+ 4.000
Mg2+ 2.000
O2- -2.000
H1+ 1.000

loop_
_cod_related_entry_id
_cod_related_entry_database
_cod_related_entry_code
1 AMCSD 0018266
